data_4086005
loop_
_publ_author_name
'Liu, Qing-Xiang'
'Huo, Ran'
'Liu, Jun'
'Wei, Qing'
'Zhao, Xiao-Jun'
'Zhao, Zhi-Xiang'

_publ_section_title
;
 NHC Tetranuclear Silver(I) Complexes and Intramolecular Extended \p--\p
 Interactions
;
_journal_issue 13
_journal_name_full Organometallics
_journal_page_first 3167
_journal_paper_doi 10.1021/acs.organomet.5b00188
_journal_volume 34
_journal_year 2015
_chemical_formula_moiety 'C120 H128 Ag4 N20, 4(F6 P), 3(C2 H3 N), 0.4(C2 O2)'
_chemical_formula_sum 'C129.2 H137 Ag4 F24 N23 O0.8 P4'
_chemical_formula_weight 3036.17
_space_group_crystal_system triclinic
_space_group_IT_number 2
_space_group_name_Hall '-P 1'
_space_group_name_H-M_alt 'P -1'
_symmetry_space_group_name_Hall '-P 1'
_symmetry_space_group_name_H-M 'P -1'
_atom_sites_solution_hydrogens geom
_atom_sites_solution_primary direct
_audit_creation_date 2015-04-13
_audit_creation_method
;
Olex2 1.2
(compiled 2014.11.28 svn.r3106 for OlexSys, GUI svn.r4959)
;
_cell_angle_alpha 76.743(2)
_cell_angle_beta 78.461(3)
_cell_angle_gamma 69.057(2)
_cell_formula_units_Z 1
_cell_length_a 14.8817(18)
_cell_length_b 15.6147(18)
_cell_length_c 16.1733(19)
_cell_measurement_reflns_used 3268
_cell_measurement_temperature 296(2)
_cell_measurement_theta_max 20.11
_cell_measurement_theta_min 2.36
_cell_volume 3387.5(7)
_computing_molecular_graphics 'Olex2 (Dolomanov et al., 2009)'
_computing_publication_material 'Olex2 (Dolomanov et al., 2009)'
_computing_structure_refinement 'ShelXL (Sheldrick, 2008)'
_computing_structure_solution 'ShelXS (Sheldrick, 2008)'
_diffrn_ambient_temperature 296.15
_diffrn_measured_fraction_theta_full 1.000
_diffrn_measured_fraction_theta_max 1.000
_diffrn_measurement_device_type 'CCD area detector'
_diffrn_measurement_method 'phi and omega scans'
_diffrn_radiation_monochromator graphite
_diffrn_radiation_type MoK\a
_diffrn_radiation_wavelength 0.71073
_diffrn_reflns_av_R_equivalents 0.0460
_diffrn_reflns_av_unetI/netI 0.0995
_diffrn_reflns_Laue_measured_fraction_full 1.000
_diffrn_reflns_Laue_measured_fraction_max 1.000
_diffrn_reflns_limit_h_max 14
_diffrn_reflns_limit_h_min -17
_diffrn_reflns_limit_k_max 18
_diffrn_reflns_limit_k_min -18
_diffrn_reflns_limit_l_max 19
_diffrn_reflns_limit_l_min -19
_diffrn_reflns_number 19720
_diffrn_reflns_point_group_measured_fraction_full 1.000
_diffrn_reflns_point_group_measured_fraction_max 1.000
_diffrn_reflns_theta_full 25.009
_diffrn_reflns_theta_max 25.009
_diffrn_reflns_theta_min 1.418
_exptl_absorpt_coefficient_mu 0.707
_exptl_absorpt_correction_T_max 0.7457
_exptl_absorpt_correction_T_min 0.6207
_exptl_absorpt_correction_type multi-scan
_exptl_absorpt_process_details
;
SADABS-2012/1 (Bruker,2012) was used for absorption correction.
wR2(int) was 0.0802 before and 0.0465 after correction.
The Ratio of minimum to maximum transmission is 0.8324.
The \l/2 correction factor is 0.0015.
;
_exptl_crystal_colour colourless
_exptl_crystal_colour_primary colourless
_exptl_crystal_density_diffrn 1.488
_exptl_crystal_description block
_exptl_crystal_F_000 1544
_exptl_crystal_size_max 0.18
_exptl_crystal_size_mid 0.16
_exptl_crystal_size_min 0.15
_refine_diff_density_max 0.961
_refine_diff_density_min -0.799
_refine_diff_density_rms 0.129
_refine_ls_extinction_method none
_refine_ls_goodness_of_fit_ref 1.022
_refine_ls_hydrogen_treatment constr
_refine_ls_matrix_type full
_refine_ls_number_parameters 853
_refine_ls_number_reflns 11951
_refine_ls_number_restraints 114
_refine_ls_restrained_S_all 1.061
_refine_ls_R_factor_all 0.1480
_refine_ls_R_factor_gt 0.0802
_refine_ls_shift/su_max 0.001
_refine_ls_shift/su_mean 0.000
_refine_ls_structure_factor_coef Fsqd
_refine_ls_weighting_details 'w=1/[\s^2^(Fo^2^)+(0.1485P)^2^] where P=(Fo^2^+2Fc^2^)/3'
_refine_ls_weighting_scheme calc
_refine_ls_wR_factor_gt 0.2252
_refine_ls_wR_factor_ref 0.2739
_reflns_Friedel_coverage 0.000
_reflns_number_gt 6068
_reflns_number_total 11951
_reflns_threshold_expression 'I > 2\s(I)'
_cod_data_source_file om5b00188_si_004.cif
_cod_data_source_block n131225c
_cod_depositor_comments 'Adding full bibliography for 4086005--4086009.cif.'
_cod_original_formula_sum 'C129.20 H137 Ag4 F24 N23 O0.80 P4'
_cod_database_code 4086005
_shelx_space_group_comment
;
The symmetry employed for this shelxl refinement is uniquely defined
by the following loop, which should always be used as a source of
symmetry information in preference to the above space-group names.
They are only intended as comments.
;
_shelx_estimated_absorpt_t_max 0.901
_shelx_estimated_absorpt_t_min 0.883
_olex2_refinement_description
;
1. Fixed Uiso
 At 1.2 times of:
  All C(H) groups, {H64A,H64B,H64C} of C64, {H62A,H62B,H62C} of C62, {H49A,
  H49B,H49C} of C49, {H60A,H60B,H60C} of C60, All C(H,H) groups
 At 1.5 times of:
  {H1A,H1B,H1C} of C1, {H22A,H22B,H22C} of C22
2. Restrained distances
 N11-C62 = N12-C64
 2.65 with sigma of 0.01
 C62-C61 = C64-C63
 1.47 with sigma of 0.01
 N11-C61 = N12-C63
 1.15 with sigma of 0.01
 O1-C65
 1.48 with sigma of 0.01
 H38A-H29
 2 with sigma of 0.01
3. Rigid bond restraints
 P1, F5
 with sigma for 1-2 distances of 0.001 and sigma for 1-3 distances of 0.001
 P2, F12
 with sigma for 1-2 distances of 0.001 and sigma for 1-3 distances of 0.001
 P2, F7
 with sigma for 1-2 distances of 0.001 and sigma for 1-3 distances of 0.001
 C59, C60
 with sigma for 1-2 distances of 0.001 and sigma for 1-3 distances of 0.001
4. Uiso/Uaniso restraints and constraints
Uanis(C65) \\sim Ueq, Uanis(C64) \\sim Ueq, Uanis(C63) \\sim Ueq, Uanis(N12)
\\sim Ueq: with sigma of 0.005 and sigma for terminal atoms of 0.01
Uanis(F7) \\sim Ueq, Uanis(F11) \\sim Ueq, Uanis(F8) \\sim Ueq, Uanis(F9) \\sim
Ueq, Uanis(F12) \\sim Ueq, Uanis(F10) \\sim Ueq, Uanis(P2) \\sim Ueq, Uanis(F2)
\\sim Ueq, Uanis(F5) \\sim Ueq, Uanis(F3) \\sim Ueq, Uanis(F6) \\sim Ueq,
Uanis(F1) \\sim Ueq, Uanis(F4) \\sim Ueq: with sigma of 0.005 and sigma for
terminal atoms of 0.01
5. Others
 Fixed Sof: N12(0.5) C63(0.5) C64(0.5) H64A(0.5) H64B(0.5) H64C(0.5) O1(0.4)
 C65(0.4)
6.a Secondary CH2 refined with riding coordinates:
 C2(H2A,H2B), C10(H10A,H10B), C11(H11A,H11B), C12(H12A,H12B), C13(H13A,H13B),
 C21(H21A,H21B), C23(H23A,H23B), C38(H38A,H38B), C39(H39A,H39B), C40(H40A,H40B),
  C48(H48A,H48B), C50(H50A,H50B), C51(H51A,H51B), C59(H59A,H59B)
6.b Aromatic/amide H refined with riding coordinates:
 C6(H6), C7(H7), C8(H8), C9(H9), C17(H17), C18(H18), C19(H19), C20(H20),
 C26(H26), C27(H27), C28(H28), C29(H29), C33(H33), C34(H34), C35(H35), C36(H36),
  C44(H44), C45(H45), C46(H46), C47(H47), C55(H55), C56(H56), C57(H57), C58(H58)
6.c Idealised Me refined as rotating group:
 C1(H1A,H1B,H1C), C22(H22A,H22B,H22C), C49(H49A,H49B,H49C), C60(H60A,H60B,
 H60C), C62(H62A,H62B,H62C), C64(H64A,H64B,H64C)
;
_shelx_shelxl_version_number 2014/7
_olex2_submission_special_instructions 'No special instructions were received'

loop_
_space_group_symop_operation_xyz
'x, y, z'
'-x, -y, -z'

loop_
_atom_site_label
_atom_site_type_symbol
_atom_site_fract_x
_atom_site_fract_y
_atom_site_fract_z
_atom_site_U_iso_or_equiv
_atom_site_adp_type
_atom_site_occupancy
_atom_site_site_symmetry_order
_atom_site_calc_flag
_atom_site_refinement_flags_posn
_atom_site_refinement_flags_adp
_atom_site_refinement_flags_occupancy
Ag1 Ag 1.41695(5) 0.18591(5) 0.16923(4) 0.0676(3) Uani 1 1 d . . .
Ag2 Ag 0.78359(5) 0.50950(5) 0.33598(4) 0.0678(3) Uani 1 1 d . . .
P1 P 0.3782(4) 0.8176(4) 0.3530(3) 0.169(2) Uani 1 1 d . U .
P2 P 0.9020(5) 0.0100(3) 0.2675(4) 0.1547(17) Uani 1 1 d . U .
F1 F 0.2732(10) 0.8743(9) 0.3378(8) 0.223(5) Uani 1 1 d . U .
F2 F 0.3527(10) 0.8412(8) 0.4447(7) 0.209(5) Uani 1 1 d . U .
F3 F 0.4858(10) 0.7678(10) 0.3624(7) 0.221(5) Uani 1 1 d . U .
F4 F 0.4041(8) 0.8019(8) 0.2587(6) 0.186(4) Uani 1 1 d . U .
F5 F 0.3594(15) 0.7245(12) 0.3919(11) 0.282(7) Uani 1 1 d . U .
F6 F 0.4017(13) 0.9104(11) 0.3221(9) 0.243(6) Uani 1 1 d . U .
F7 F 0.8419(14) 0.0636(12) 0.1907(11) 0.288(7) Uani 1 1 d . U .
F8 F 0.8250(12) 0.0763(10) 0.3209(10) 0.250(6) Uani 1 1 d . U .
F9 F 0.9584(14) -0.0441(13) 0.3457(12) 0.285(7) Uani 1 1 d . U .
F10 F 0.9643(13) -0.0579(11) 0.2129(10) 0.267(6) Uani 1 1 d . U .
F11 F 0.8351(13) -0.0597(11) 0.2959(11) 0.268(7) Uani 1 1 d . U .
F12 F 0.9535(12) 0.0808(11) 0.2356(11) 0.259(6) Uani 1 1 d . U .
N1 N 1.4893(5) 0.2340(5) 0.3142(5) 0.065(2) Uani 1 1 d . . .
N2 N 1.3717(5) 0.3478(5) 0.2624(4) 0.0588(18) Uani 1 1 d . . .
N3 N 1.1097(4) 0.4213(4) 0.2449(4) 0.0466(15) Uani 1 1 d . . .
N4 N 0.9692(5) 0.5128(5) 0.3844(4) 0.0572(18) Uani 1 1 d . . .
N5 N 0.8640(6) 0.6501(6) 0.3761(5) 0.073(2) Uani 1 1 d . . .
N6 N 0.6374(5) 0.6564(5) 0.0948(4) 0.0546(17) Uani 1 1 d . . .
N7 N 0.6276(6) 0.5007(5) 0.2407(5) 0.0615(19) Uani 1 1 d . . .
N8 N 0.7371(6) 0.3676(5) 0.2645(5) 0.069(2) Uani 1 1 d . . .
N9 N 0.5619(6) 0.8628(4) 0.0098(5) 0.0613(19) Uani 1 1 d . . .
N10 N 0.6575(6) 0.9254(5) -0.0802(6) 0.073(2) Uani 1 1 d . . .
N11 N 0.3113(15) 0.6433(13) 0.1477(14) 0.223(9) Uani 1 1 d D . .
N12 N 0.813(3) 0.830(2) 0.594(2) 0.215(15) Uani 0.5 1 d D U P
C1 C 1.5300(13) 0.0809(10) 0.3984(10) 0.154(7) Uani 1 1 d . . .
H1A H 1.4997 0.1117 0.4468 0.231 Uiso 1 1 calc GR . .
H1B H 1.5843 0.0273 0.4145 0.231 Uiso 1 1 calc GR . .
H1C H 1.4839 0.0617 0.3798 0.231 Uiso 1 1 calc GR . .
C2 C 1.5633(8) 0.1445(7) 0.3291(7) 0.080(3) Uani 1 1 d . . .
H2A H 1.6200 0.1524 0.3429 0.096 Uiso 1 1 calc R . .
H2B H 1.5822 0.1178 0.2771 0.096 Uiso 1 1 calc R . .
C3 C 1.4263(7) 0.2595(6) 0.2575(6) 0.062(2) Uani 1 1 d . . .
C4 C 1.4748(7) 0.3068(7) 0.3562(6) 0.065(2) Uani 1 1 d . . .
C5 C 1.3995(7) 0.3803(7) 0.3228(6) 0.062(2) Uani 1 1 d . . .
C6 C 1.3698(8) 0.4684(8) 0.3456(7) 0.078(3) Uani 1 1 d . . .
H6 H 1.3225 0.5191 0.3198 0.093 Uiso 1 1 calc R . .
C7 C 1.4161(10) 0.4746(9) 0.4093(9) 0.108(4) Uani 1 1 d . . .
H7 H 1.3959 0.5302 0.4302 0.130 Uiso 1 1 calc R . .
C8 C 1.4914(11) 0.4003(10) 0.4428(9) 0.113(4) Uani 1 1 d . . .
H8 H 1.5224 0.4081 0.4838 0.136 Uiso 1 1 calc R . .
C9 C 1.5208(9) 0.3174(9) 0.4176(7) 0.096(4) Uani 1 1 d . . .
H9 H 1.5712 0.2681 0.4409 0.115 Uiso 1 1 calc R . .
C10 C 1.2856(6) 0.3991(6) 0.2200(6) 0.062(2) Uani 1 1 d . . .
H10A H 1.2994 0.3925 0.1602 0.075 Uiso 1 1 calc R . .
H10B H 1.2661 0.4647 0.2231 0.075 Uiso 1 1 calc R . .
C11 C 1.2044(6) 0.3602(5) 0.2648(5) 0.055(2) Uani 1 1 d . . .
H11A H 1.2168 0.3007 0.2481 0.066 Uiso 1 1 calc R . .
H11B H 1.2048 0.3493 0.3263 0.066 Uiso 1 1 calc R . .
C12 C 1.0352(6) 0.3871(6) 0.2993(5) 0.053(2) Uani 1 1 d . . .
H12A H 1.0564 0.3199 0.3049 0.064 Uiso 1 1 calc R . .
H12B H 0.9764 0.4124 0.2721 0.064 Uiso 1 1 calc R . .
C13 C 1.0125(7) 0.4122(6) 0.3865(5) 0.061(2) Uani 1 1 d . . .
H13A H 0.9680 0.3816 0.4216 0.074 Uiso 1 1 calc R . .
H13B H 1.0717 0.3896 0.4128 0.074 Uiso 1 1 calc R . .
C14 C 0.8770(7) 0.5617(6) 0.3713(5) 0.062(2) Uani 1 1 d . . .
C15 C 1.0171(7) 0.5702(6) 0.3955(5) 0.064(2) Uani 1 1 d . . .
C16 C 0.9485(8) 0.6603(7) 0.3885(5) 0.068(3) Uani 1 1 d . . .
C17 C 0.9729(11) 0.7353(8) 0.3961(7) 0.090(4) Uani 1 1 d . . .
H17 H 0.9268 0.7944 0.3930 0.107 Uiso 1 1 calc R . .
C18 C 1.0667(10) 0.7215(9) 0.4083(8) 0.091(4) Uani 1 1 d . . .
H18 H 1.0840 0.7713 0.4138 0.109 Uiso 1 1 calc R . .
C19 C 1.1337(10) 0.6344(10) 0.4122(7) 0.092(4) Uani 1 1 d . . .
H19 H 1.1973 0.6270 0.4174 0.110 Uiso 1 1 calc R . .
C20 C 1.1111(8) 0.5564(8) 0.4087(6) 0.078(3) Uani 1 1 d . . .
H20 H 1.1571 0.4973 0.4149 0.093 Uiso 1 1 calc R . .
C21 C 0.7725(8) 0.7276(7) 0.3668(8) 0.094(4) Uani 1 1 d . . .
H21A H 0.7353 0.7151 0.3309 0.113 Uiso 1 1 calc R . .
H21B H 0.7862 0.7845 0.3395 0.113 Uiso 1 1 calc R . .
C22 C 0.7151(11) 0.7390(11) 0.4532(10) 0.147(6) Uani 1 1 d . . .
H22A H 0.6882 0.6894 0.4739 0.220 Uiso 1 1 calc GR . .
H22B H 0.6636 0.7977 0.4487 0.220 Uiso 1 1 calc GR . .
H22C H 0.7568 0.7373 0.4922 0.220 Uiso 1 1 calc GR . .
C23 C 1.1019(6) 0.4366(6) 0.1530(5) 0.055(2) Uani 1 1 d . . .
H23A H 1.1208 0.3767 0.1351 0.066 Uiso 1 1 calc R . .
H23B H 1.1471 0.4681 0.1210 0.066 Uiso 1 1 calc R . .
C24 C 1.0009(6) 0.4937(5) 0.1307(5) 0.0492(19) Uani 1 1 d . . .
C25 C 0.9678(6) 0.5884(6) 0.1356(5) 0.050(2) Uani 1 1 d . . .
C26 C 1.0216(7) 0.6308(7) 0.1658(5) 0.062(2) Uani 1 1 d . . .
H26 H 1.0823 0.5945 0.1817 0.075 Uiso 1 1 calc R . .
C27 C 0.9882(8) 0.7214(7) 0.1724(6) 0.071(3) Uani 1 1 d . . .
H27 H 1.0269 0.7464 0.1915 0.085 Uiso 1 1 calc R . .
C28 C 0.8978(9) 0.7781(7) 0.1515(7) 0.082(3) Uani 1 1 d . . .
H28 H 0.8742 0.8403 0.1580 0.098 Uiso 1 1 calc R . .
C29 C 0.8449(7) 0.7412(6) 0.1215(6) 0.072(3) Uani 1 1 d . . .
H29 H 0.7849 0.7805 0.1058 0.086 Uiso 1 1 calc DR . .
C30 C 0.8735(6) 0.6461(5) 0.1116(5) 0.051(2) Uani 1 1 d . . .
C31 C 0.8191(6) 0.6076(6) 0.0784(5) 0.049(2) Uani 1 1 d . . .
C32 C 0.8527(6) 0.5132(5) 0.0742(5) 0.0480(19) Uani 1 1 d . . .
C33 C 0.7986(7) 0.4739(6) 0.0416(5) 0.057(2) Uani 1 1 d . . .
H33 H 0.7379 0.5109 0.0260 0.069 Uiso 1 1 calc R . .
C34 C 0.8327(8) 0.3837(7) 0.0326(6) 0.071(3) Uani 1 1 d . . .
H34 H 0.7979 0.3602 0.0071 0.085 Uiso 1 1 calc R . .
C35 C 0.9225(8) 0.3241(7) 0.0623(6) 0.071(3) Uani 1 1 d . . .
H35 H 0.9438 0.2609 0.0597 0.086 Uiso 1 1 calc R . .
C36 C 0.9758(7) 0.3592(6) 0.0938(5) 0.062(2) Uani 1 1 d . . .
H36 H 1.0346 0.3198 0.1118 0.074 Uiso 1 1 calc R . .
C37 C 0.9452(6) 0.4550(5) 0.1005(4) 0.0448(18) Uani 1 1 d . . .
C38 C 0.7261(6) 0.6697(6) 0.0430(5) 0.058(2) Uani 1 1 d . . .
H38A H 0.7218 0.7341 0.0380 0.069 Uiso 1 1 calc DR . .
H38B H 0.7290 0.6584 -0.0142 0.069 Uiso 1 1 calc R . .
C39 C 0.6249(7) 0.6618(6) 0.1840(5) 0.059(2) Uani 1 1 d . . .
H39A H 0.5889 0.7256 0.1914 0.071 Uiso 1 1 calc R . .
H39B H 0.6882 0.6458 0.2018 0.071 Uiso 1 1 calc R . .
C40 C 0.5731(7) 0.5995(6) 0.2406(6) 0.066(2) Uani 1 1 d . . .
H40A H 0.5612 0.6118 0.2987 0.080 Uiso 1 1 calc R . .
H40B H 0.5106 0.6138 0.2217 0.080 Uiso 1 1 calc R . .
C41 C 0.7056(7) 0.4535(6) 0.2810(5) 0.063(2) Uani 1 1 d . . .
C42 C 0.6099(7) 0.4444(7) 0.1961(6) 0.068(3) Uani 1 1 d . . .
C43 C 0.6804(8) 0.3583(7) 0.2126(7) 0.072(3) Uani 1 1 d . . .
C44 C 0.6867(11) 0.2816(9) 0.1731(9) 0.101(4) Uani 1 1 d . . .
H44 H 0.7345 0.2237 0.1817 0.121 Uiso 1 1 calc R . .
C45 C 0.6177(13) 0.3013(11) 0.1231(10) 0.115(5) Uani 1 1 d . . .
H45 H 0.6156 0.2530 0.0998 0.138 Uiso 1 1 calc R . .
C46 C 0.5491(11) 0.3885(11) 0.1033(8) 0.104(4) Uani 1 1 d . . .
H46 H 0.5077 0.3983 0.0635 0.125 Uiso 1 1 calc R . .
C47 C 0.5428(9) 0.4585(8) 0.1418(7) 0.087(3) Uani 1 1 d . . .
H47 H 0.4940 0.5156 0.1322 0.105 Uiso 1 1 calc R . .
C48 C 0.8224(8) 0.2920(7) 0.2981(8) 0.086(3) Uani 1 1 d . . .
H48A H 0.8391 0.2405 0.2677 0.103 Uiso 1 1 calc R . .
H48B H 0.8771 0.3148 0.2860 0.103 Uiso 1 1 calc R . .
C49 C 0.8075(11) 0.2582(10) 0.3883(9) 0.127(5) Uani 1 1 d . . .
H49A H 0.7700 0.3094 0.4175 0.152 Uiso 1 1 calc GR . .
H49B H 0.8692 0.2284 0.4093 0.152 Uiso 1 1 calc GR . .
H49C H 0.7734 0.2142 0.3984 0.152 Uiso 1 1 calc GR . .
C50 C 0.5520(6) 0.7021(6) 0.0512(6) 0.063(2) Uani 1 1 d . . .
H50A H 0.5052 0.6704 0.0774 0.075 Uiso 1 1 calc R . .
H50B H 0.5706 0.6915 -0.0076 0.075 Uiso 1 1 calc R . .
C51 C 0.5004(7) 0.8043(6) 0.0484(6) 0.068(3) Uani 1 1 d . . .
H51A H 0.4461 0.8232 0.0162 0.081 Uiso 1 1 calc R . .
H51B H 0.4744 0.8154 0.1064 0.081 Uiso 1 1 calc R . .
C52 C 0.5984(7) 0.8739(6) -0.0725(6) 0.064(2) Uani 1 1 d . . .
C53 C 0.5916(8) 0.9096(6) 0.0559(7) 0.071(3) Uani 1 1 d . . .
C54 C 0.6545(8) 0.9474(6) -0.0016(8) 0.078(3) Uani 1 1 d . . .
C55 C 0.7023(10) 0.9999(7) 0.0223(11) 0.108(4) Uani 1 1 d . . .
H55 H 0.7432 1.0283 -0.0160 0.129 Uiso 1 1 calc R . .
C56 C 0.6805(12) 1.0047(9) 0.1127(13) 0.121(6) Uani 1 1 d . . .
H56 H 0.7097 1.0372 0.1342 0.145 Uiso 1 1 calc R . .
C57 C 0.6192(12) 0.9638(9) 0.1683(10) 0.114(5) Uani 1 1 d . . .
H57 H 0.6099 0.9684 0.2260 0.137 Uiso 1 1 calc R . .
C58 C 0.5733(9) 0.9188(7) 0.1438(7) 0.088(3) Uani 1 1 d . . .
H58 H 0.5302 0.8936 0.1824 0.105 Uiso 1 1 calc R . .
C59 C 0.7171(10) 0.9488(8) -0.1585(9) 0.105(4) Uani 1 1 d . U .
H59A H 0.7183 1.0114 -0.1630 0.126 Uiso 1 1 calc R . .
H59B H 0.6894 0.9472 -0.2074 0.126 Uiso 1 1 calc R . .
C60 C 0.8172(11) 0.8823(11) -0.1596(11) 0.149(6) Uani 1 1 d . U .
H60A H 0.8418 0.8785 -0.1079 0.179 Uiso 1 1 calc GR . .
H60B H 0.8578 0.9034 -0.2081 0.179 Uiso 1 1 calc GR . .
H60C H 0.8170 0.8220 -0.1636 0.179 Uiso 1 1 calc GR . .
C61 C 0.2667(12) 0.7164(14) 0.1657(13) 0.140(6) Uani 1 1 d D . .
C62 C 0.2062(16) 0.8039(14) 0.1948(18) 0.268(16) Uani 1 1 d D . .
H62A H 0.1583 0.8380 0.1569 0.322 Uiso 1 1 calc GR . .
H62B H 0.2461 0.8404 0.1950 0.322 Uiso 1 1 calc GR . .
H62C H 0.1744 0.7907 0.2517 0.322 Uiso 1 1 calc GR . .
C63 C 0.840(2) 0.894(2) 0.577(2) 0.134(10) Uani 0.5 1 d D U P
C64 C 0.872(2) 0.9763(19) 0.5490(19) 0.136(10) Uani 0.5 1 d D U P
H64A H 0.8217 1.0293 0.5681 0.163 Uiso 0.5 1 calc GR . P
H64B H 0.8849 0.9881 0.4876 0.163 Uiso 0.5 1 calc GR . P
H64C H 0.9298 0.9652 0.5731 0.163 Uiso 0.5 1 calc GR . P
O1 O 0.1203(12) 0.8734(10) 0.0105(10) 0.066(4) Uani 0.4 1 d D . P
C65 C 0.026(2) 0.949(2) -0.004(3) 0.171(18) Uani 0.4 1 d D U P

loop_
_atom_site_aniso_label
_atom_site_aniso_U_11
_atom_site_aniso_U_22
_atom_site_aniso_U_33
_atom_site_aniso_U_23
_atom_site_aniso_U_13
_atom_site_aniso_U_12
Ag1 0.0668(5) 0.0679(5) 0.0667(5) -0.0140(3) -0.0259(4) -0.0096(4)
Ag2 0.0618(5) 0.0683(5) 0.0681(5) -0.0112(3) -0.0159(4) -0.0115(4)
P1 0.159(5) 0.166(4) 0.090(3) -0.021(3) -0.011(3) 0.053(4)
P2 0.179(4) 0.110(3) 0.182(4) -0.049(3) -0.045(3) -0.029(3)
F1 0.178(8) 0.237(8) 0.196(8) -0.052(7) -0.021(7) 0.008(7)
F2 0.232(9) 0.209(8) 0.133(6) -0.037(6) -0.015(6) -0.008(7)
F3 0.187(8) 0.254(9) 0.180(7) -0.055(7) -0.049(7) 0.002(7)
F4 0.168(7) 0.226(8) 0.133(6) -0.054(6) -0.010(6) -0.018(6)
F5 0.307(11) 0.256(8) 0.269(10) -0.031(7) -0.028(8) -0.089(8)
F6 0.277(10) 0.227(9) 0.224(9) -0.030(7) -0.034(8) -0.086(8)
F7 0.293(10) 0.302(11) 0.270(9) -0.014(7) -0.149(8) -0.060(8)
F8 0.253(10) 0.210(8) 0.256(9) -0.055(7) 0.008(8) -0.053(7)
F9 0.292(11) 0.289(11) 0.274(11) -0.035(8) -0.090(9) -0.073(8)
F10 0.288(11) 0.243(9) 0.257(9) -0.116(8) -0.024(8) -0.032(8)
F11 0.282(11) 0.240(9) 0.302(11) -0.027(8) -0.032(8) -0.123(8)
F12 0.227(9) 0.245(9) 0.324(11) -0.025(7) -0.015(8) -0.125(7)
N1 0.049(4) 0.071(5) 0.070(5) -0.016(4) -0.022(4) -0.004(4)
N2 0.042(4) 0.073(5) 0.059(4) -0.012(4) -0.019(4) -0.010(4)
N3 0.038(4) 0.049(4) 0.048(4) -0.009(3) -0.011(3) -0.006(3)
N4 0.056(5) 0.066(5) 0.049(4) -0.016(3) -0.002(4) -0.018(4)
N5 0.070(6) 0.070(5) 0.068(5) -0.016(4) -0.016(4) -0.006(4)
N6 0.041(4) 0.064(4) 0.054(4) -0.008(3) -0.014(3) -0.008(3)
N7 0.054(5) 0.063(5) 0.067(5) -0.006(4) -0.007(4) -0.021(4)
N8 0.065(5) 0.066(5) 0.072(5) -0.008(4) -0.009(4) -0.016(4)
N9 0.062(5) 0.047(4) 0.069(5) -0.011(4) -0.031(4) 0.003(4)
N10 0.079(6) 0.045(4) 0.096(6) 0.005(4) -0.043(5) -0.014(4)
N11 0.165(17) 0.170(16) 0.28(2) -0.004(16) -0.074(16) 0.010(13)
N12 0.226(17) 0.214(17) 0.205(17) -0.021(10) -0.036(10) -0.075(10)
C1 0.147(15) 0.110(11) 0.144(13) 0.032(10) -0.014(12) -0.007(10)
C2 0.072(7) 0.079(7) 0.082(7) -0.014(6) -0.031(6) -0.004(6)
C3 0.050(5) 0.071(6) 0.062(5) -0.005(5) -0.015(5) -0.014(5)
C4 0.050(5) 0.085(7) 0.067(6) -0.014(5) -0.019(5) -0.022(5)
C5 0.049(5) 0.075(6) 0.068(6) -0.025(5) -0.011(5) -0.017(5)
C6 0.061(6) 0.094(8) 0.086(7) -0.022(6) -0.013(6) -0.030(6)
C7 0.094(10) 0.108(10) 0.152(12) -0.066(9) -0.026(9) -0.036(8)
C8 0.110(11) 0.117(10) 0.132(11) -0.053(9) -0.061(9) -0.015(9)
C9 0.076(8) 0.123(10) 0.095(8) -0.023(7) -0.044(7) -0.020(7)
C10 0.047(5) 0.075(6) 0.062(5) -0.008(4) -0.025(5) -0.009(4)
C11 0.048(5) 0.051(5) 0.060(5) -0.009(4) -0.022(4) -0.002(4)
C12 0.048(5) 0.059(5) 0.047(4) -0.006(4) -0.013(4) -0.009(4)
C13 0.068(6) 0.063(5) 0.048(5) -0.004(4) -0.008(4) -0.018(5)
C14 0.060(6) 0.065(6) 0.050(5) -0.009(4) -0.005(5) -0.011(5)
C15 0.067(7) 0.069(6) 0.045(5) -0.007(4) -0.002(5) -0.014(5)
C16 0.074(7) 0.075(7) 0.042(5) -0.009(4) -0.005(5) -0.012(6)
C17 0.124(11) 0.081(7) 0.076(7) -0.027(6) -0.003(7) -0.046(8)
C18 0.098(10) 0.088(8) 0.107(9) -0.042(7) 0.004(8) -0.047(8)
C19 0.086(9) 0.130(11) 0.080(7) -0.045(7) 0.009(7) -0.056(8)
C20 0.072(7) 0.099(8) 0.058(6) -0.029(5) -0.001(5) -0.016(6)
C21 0.080(8) 0.076(7) 0.115(9) -0.025(6) -0.020(7) -0.001(6)
C22 0.103(11) 0.147(13) 0.138(12) -0.040(10) 0.013(10) 0.014(10)
C23 0.045(5) 0.063(5) 0.044(4) -0.007(4) -0.009(4) -0.001(4)
C24 0.044(5) 0.054(5) 0.045(4) -0.009(4) -0.012(4) -0.007(4)
C25 0.047(5) 0.061(5) 0.040(4) -0.004(4) -0.009(4) -0.016(4)
C26 0.061(6) 0.076(6) 0.051(5) -0.001(4) -0.014(5) -0.026(5)
C27 0.079(7) 0.066(6) 0.077(6) -0.013(5) -0.024(6) -0.026(6)
C28 0.105(9) 0.056(6) 0.090(7) -0.007(5) -0.032(7) -0.026(6)
C29 0.066(6) 0.059(6) 0.082(6) -0.017(5) -0.025(5) 0.002(5)
C30 0.051(5) 0.045(4) 0.047(4) -0.002(3) -0.006(4) -0.007(4)
C31 0.037(4) 0.062(5) 0.048(4) 0.000(4) -0.009(4) -0.017(4)
C32 0.039(4) 0.050(5) 0.050(4) -0.017(4) 0.000(4) -0.008(4)
C33 0.053(5) 0.066(6) 0.057(5) -0.010(4) -0.006(4) -0.026(4)
C34 0.075(7) 0.078(7) 0.070(6) -0.018(5) -0.005(5) -0.037(6)
C35 0.071(7) 0.064(6) 0.079(6) -0.026(5) -0.007(6) -0.015(5)
C36 0.061(6) 0.057(5) 0.058(5) -0.010(4) -0.010(5) -0.008(4)
C37 0.042(5) 0.047(4) 0.039(4) -0.008(3) -0.001(4) -0.009(4)
C38 0.044(5) 0.059(5) 0.062(5) -0.003(4) -0.014(4) -0.007(4)
C39 0.055(5) 0.054(5) 0.060(5) -0.014(4) -0.018(4) 0.000(4)
C40 0.047(5) 0.081(6) 0.060(5) -0.018(5) 0.002(5) -0.008(5)
C41 0.068(6) 0.058(6) 0.054(5) -0.005(4) -0.003(5) -0.017(5)
C42 0.063(6) 0.077(7) 0.071(6) -0.003(5) -0.012(5) -0.035(6)
C43 0.066(7) 0.072(7) 0.075(6) -0.002(5) -0.004(6) -0.031(6)
C44 0.113(11) 0.085(8) 0.122(10) -0.016(7) -0.004(9) -0.060(8)
C45 0.145(14) 0.115(12) 0.124(11) -0.022(9) -0.021(10) -0.087(11)
C46 0.126(12) 0.116(11) 0.110(9) -0.022(9) -0.028(9) -0.079(10)
C47 0.083(8) 0.087(8) 0.089(7) 0.010(6) -0.023(7) -0.032(6)
C48 0.072(7) 0.062(6) 0.107(9) 0.008(6) -0.010(7) -0.016(5)
C49 0.104(11) 0.136(11) 0.119(11) 0.006(9) -0.049(9) -0.011(9)
C50 0.043(5) 0.069(6) 0.082(6) -0.017(5) -0.020(5) -0.017(4)
C51 0.050(5) 0.069(6) 0.074(6) -0.021(5) -0.011(5) -0.002(5)
C52 0.059(6) 0.053(5) 0.075(7) -0.005(4) -0.031(5) -0.005(4)
C53 0.073(7) 0.037(5) 0.098(8) -0.018(5) -0.040(6) 0.005(5)
C54 0.086(8) 0.042(5) 0.104(8) -0.016(5) -0.056(7) 0.006(5)
C55 0.114(10) 0.047(6) 0.172(13) -0.010(7) -0.077(10) -0.013(6)
C56 0.125(13) 0.074(9) 0.187(17) -0.055(10) -0.096(12) -0.001(8)
C57 0.142(14) 0.070(8) 0.129(12) -0.034(8) -0.079(11) 0.009(8)
C58 0.091(8) 0.062(6) 0.105(8) -0.044(6) -0.044(7) 0.015(6)
C59 0.125(9) 0.078(7) 0.119(10) 0.022(7) -0.048(9) -0.048(6)
C60 0.098(9) 0.167(14) 0.172(15) 0.005(12) -0.013(11) -0.053(8)
C61 0.074(10) 0.139(15) 0.197(17) -0.009(14) -0.060(12) -0.013(9)
C62 0.17(2) 0.27(3) 0.36(4) 0.07(3) -0.08(3) -0.11(2)
C63 0.137(11) 0.136(11) 0.132(11) -0.027(5) -0.016(5) -0.045(6)
C64 0.136(13) 0.132(13) 0.132(13) -0.028(9) -0.007(9) -0.037(9)
O1 0.073(11) 0.070(9) 0.080(10) -0.006(8) -0.022(9) -0.050(9)
C65 0.172(18) 0.170(18) 0.170(18) -0.029(6) -0.021(5) -0.056(7)

loop_
_atom_type_symbol
_atom_type_description
_atom_type_scat_dispersion_real
_atom_type_scat_dispersion_imag
_atom_type_scat_source
C C 0.0033 0.0016 'International Tables Vol C Tables 4.2.6.8 and 6.1.1.4'
H H 0.0000 0.0000 'International Tables Vol C Tables 4.2.6.8 and 6.1.1.4'
Ag Ag -0.8971 1.1015 'International Tables Vol C Tables 4.2.6.8 and 6.1.1.4'
F F 0.0171 0.0103 'International Tables Vol C Tables 4.2.6.8 and 6.1.1.4'
N N 0.0061 0.0033 'International Tables Vol C Tables 4.2.6.8 and 6.1.1.4'
O O 0.0106 0.0060 'International Tables Vol C Tables 4.2.6.8 and 6.1.1.4'
P P 0.1023 0.0942 'International Tables Vol C Tables 4.2.6.8 and 6.1.1.4'

loop_
_geom_angle_atom_site_label_1
_geom_angle_atom_site_label_2
_geom_angle_atom_site_label_3
_geom_angle
_geom_angle_site_symmetry_3
C3 Ag1 C52 173.8(3) 2_765
C14 Ag2 C41 170.2(3) .
F1 P1 F2 88.4(7) .
F1 P1 F4 90.6(7) .
F1 P1 F5 96.1(11) .
F1 P1 F6 87.2(8) .
F2 P1 F4 175.5(8) .
F2 P1 F6 87.6(8) .
F3 P1 F1 174.9(10) .
F3 P1 F2 93.4(8) .
F3 P1 F4 87.2(6) .
F3 P1 F5 88.7(9) .
F3 P1 F6 88.2(10) .
F4 P1 F6 88.0(7) .
F5 P1 F2 87.8(8) .
F5 P1 F4 96.7(9) .
F5 P1 F6 174.3(11) .
F7 P2 F11 89.5(10) .
F8 P2 F7 86.5(10) .
F8 P2 F9 92.4(10) .
F8 P2 F11 87.7(9) .
F9 P2 F7 178.0(12) .
F9 P2 F11 88.7(9) .
F10 P2 F7 88.6(10) .
F10 P2 F8 171.2(11) .
F10 P2 F9 92.2(10) .
F10 P2 F11 85.0(9) .
F10 P2 F12 96.8(10) .
F12 P2 F7 84.1(10) .
F12 P2 F8 90.0(8) .
F12 P2 F9 97.6(11) .
F12 P2 F11 173.3(10) .
C3 N1 C2 125.4(8) .
C3 N1 C4 110.3(8) .
C4 N1 C2 124.3(8) .
C3 N2 C5 111.0(8) .
C3 N2 C10 124.9(8) .
C5 N2 C10 123.5(7) .
C11 N3 C12 110.0(6) .
C11 N3 C23 112.0(6) .
C12 N3 C23 113.2(6) .
C14 N4 C13 124.0(8) .
C14 N4 C15 111.0(8) .
C15 N4 C13 125.1(8) .
C14 N5 C16 111.5(8) .
C14 N5 C21 124.8(10) .
C16 N5 C21 123.7(9) .
C39 N6 C38 116.7(7) .
C39 N6 C50 116.4(7) .
C50 N6 C38 113.2(6) .
C41 N7 C40 124.3(8) .
C41 N7 C42 110.1(8) .
C42 N7 C40 125.5(9) .
C41 N8 C43 110.6(9) .
C41 N8 C48 124.4(9) .
C43 N8 C48 125.0(9) .
C52 N9 C51 124.3(8) .
C52 N9 C53 112.0(9) .
C53 N9 C51 123.6(8) .
C52 N10 C54 109.3(9) .
C52 N10 C59 124.4(10) .
C54 N10 C59 126.2(10) .
H1A C1 H1B 109.5 .
H1A C1 H1C 109.5 .
H1B C1 H1C 109.5 .
C2 C1 H1A 109.5 .
C2 C1 H1B 109.5 .
C2 C1 H1C 109.5 .
N1 C2 C1 111.8(10) .
N1 C2 H2A 109.2 .
N1 C2 H2B 109.2 .
C1 C2 H2A 109.2 .
C1 C2 H2B 109.2 .
H2A C2 H2B 107.9 .
N1 C3 Ag1 129.0(7) .
N1 C3 N2 106.6(8) .
N2 C3 Ag1 124.2(7) .
C5 C4 N1 106.6(8) .
C5 C4 C9 120.0(10) .
C9 C4 N1 133.4(10) .
N2 C5 C6 131.9(9) .
C4 C5 N2 105.5(8) .
C4 C5 C6 122.4(9) .
C5 C6 H6 122.4 .
C7 C6 C5 115.2(11) .
C7 C6 H6 122.4 .
C6 C7 H7 119.1 .
C8 C7 C6 121.8(11) .
C8 C7 H7 119.1 .
C7 C8 H8 119.2 .
C9 C8 C7 121.7(12) .
C9 C8 H8 119.2 .
C4 C9 H9 120.7 .
C8 C9 C4 118.7(12) .
C8 C9 H9 120.7 .
N2 C10 H10A 110.0 .
N2 C10 H10B 110.0 .
N2 C10 C11 108.6(7) .
H10A C10 H10B 108.4 .
C11 C10 H10A 110.0 .
C11 C10 H10B 110.0 .
N3 C11 C10 113.1(6) .
N3 C11 H11A 109.0 .
N3 C11 H11B 109.0 .
C10 C11 H11A 109.0 .
C10 C11 H11B 109.0 .
H11A C11 H11B 107.8 .
N3 C12 H12A 109.0 .
N3 C12 H12B 109.0 .
N3 C12 C13 113.1(7) .
H12A C12 H12B 107.8 .
C13 C12 H12A 109.0 .
C13 C12 H12B 109.0 .
N4 C13 C12 112.4(7) .
N4 C13 H13A 109.1 .
N4 C13 H13B 109.1 .
C12 C13 H13A 109.1 .
C12 C13 H13B 109.1 .
H13A C13 H13B 107.9 .
N4 C14 Ag2 124.7(7) .
N5 C14 Ag2 128.5(7) .
N5 C14 N4 106.3(9) .
N4 C15 C16 105.6(9) .
N4 C15 C20 134.5(9) .
C20 C15 C16 119.9(10) .
N5 C16 C15 105.4(9) .
N5 C16 C17 133.8(10) .
C17 C16 C15 120.7(11) .
C16 C17 H17 120.4 .
C18 C17 C16 119.2(12) .
C18 C17 H17 120.4 .
C17 C18 H18 120.1 .
C19 C18 C17 119.7(11) .
C19 C18 H18 120.1 .
C18 C19 H19 118.6 .
C18 C19 C20 122.9(12) .
C20 C19 H19 118.6 .
C15 C20 H20 121.3 .
C19 C20 C15 117.4(11) .
C19 C20 H20 121.3 .
N5 C21 H21A 109.7 .
N5 C21 H21B 109.7 .
N5 C21 C22 109.6(10) .
H21A C21 H21B 108.2 .
C22 C21 H21A 109.7 .
C22 C21 H21B 109.7 .
C21 C22 H22A 109.5 .
C21 C22 H22B 109.5 .
C21 C22 H22C 109.5 .
H22A C22 H22B 109.5 .
H22A C22 H22C 109.5 .
H22B C22 H22C 109.5 .
N3 C23 H23A 108.9 .
N3 C23 H23B 108.9 .
N3 C23 C24 113.5(6) .
H23A C23 H23B 107.7 .
C24 C23 H23A 108.9 .
C24 C23 H23B 108.9 .
C25 C24 C23 117.7(8) .
C37 C24 C23 121.4(7) .
C37 C24 C25 120.7(7) .
C24 C25 C26 122.8(8) .
C24 C25 C30 119.5(8) .
C26 C25 C30 117.7(8) .
C25 C26 H26 118.7 .
C27 C26 C25 122.6(9) .
C27 C26 H26 118.7 .
C26 C27 H27 119.4 .
C26 C27 C28 121.3(10) .
C28 C27 H27 119.4 .
C27 C28 H28 120.9 .
C29 C28 C27 118.2(9) .
C29 C28 H28 120.9 .
C28 C29 H29 117.5 .
C28 C29 C30 125.1(9) .
C30 C29 H29 117.5 .
C29 C30 C25 115.2(8) .
C31 C30 C25 119.6(7) .
C31 C30 C29 125.2(8) .
C30 C31 C38 120.0(7) .
C32 C31 C30 120.3(7) .
C32 C31 C38 119.6(7) .
C31 C32 C33 120.7(8) .
C31 C32 C37 120.2(7) .
C33 C32 C37 119.0(7) .
C32 C33 H33 119.3 .
C34 C33 C32 121.4(9) .
C34 C33 H33 119.3 .
C33 C34 H34 120.0 .
C33 C34 C35 120.0(9) .
C35 C34 H34 120.0 .
C34 C35 H35 120.0 .
C36 C35 C34 119.9(9) .
C36 C35 H35 120.0 .
C35 C36 H36 119.0 .
C35 C36 C37 122.0(9) .
C37 C36 H36 119.0 .
C24 C37 C32 119.6(7) .
C24 C37 C36 123.0(8) .
C36 C37 C32 117.4(8) .
N6 C38 C31 114.5(7) .
N6 C38 H38A 108.6 .
N6 C38 H38B 108.6 .
C31 C38 H38A 108.6 .
C31 C38 H38B 108.6 .
H38A C38 H38B 107.6 .
N6 C39 H39A 108.8 .
N6 C39 H39B 108.8 .
N6 C39 C40 113.8(8) .
H39A C39 H39B 107.7 .
C40 C39 H39A 108.8 .
C40 C39 H39B 108.8 .
N7 C40 C39 112.7(7) .
N7 C40 H40A 109.1 .
N7 C40 H40B 109.1 .
C39 C40 H40A 109.1 .
C39 C40 H40B 109.1 .
H40A C40 H40B 107.8 .
N7 C41 Ag2 126.7(7) .
N8 C41 Ag2 124.8(8) .
N8 C41 N7 107.2(9) .
N7 C42 C43 105.6(9) .
N7 C42 C47 134.0(10) .
C43 C42 C47 120.3(10) .
N8 C43 C42 106.4(9) .
N8 C43 C44 132.3(11) .
C42 C43 C44 121.2(12) .
C43 C44 H44 122.9 .
C45 C44 C43 114.1(13) .
C45 C44 H44 122.9 .
C44 C45 H45 117.4 .
C44 C45 C46 125.1(13) .
C46 C45 H45 117.4 .
C45 C46 H46 120.0 .
C47 C46 C45 119.9(13) .
C47 C46 H46 120.0 .
C42 C47 H47 120.5 .
C46 C47 C42 119.1(12) .
C46 C47 H47 120.5 .
N8 C48 H48A 108.7 .
N8 C48 H48B 108.7 .
H48A C48 H48B 107.6 .
C49 C48 N8 114.2(10) .
C49 C48 H48A 108.7 .
C49 C48 H48B 108.7 .
C48 C49 H49A 109.5 .
C48 C49 H49B 109.5 .
C48 C49 H49C 109.5 .
H49A C49 H49B 109.5 .
H49A C49 H49C 109.5 .
H49B C49 H49C 109.5 .
N6 C50 H50A 107.4 .
N6 C50 H50B 107.4 .
N6 C50 C51 119.7(8) .
H50A C50 H50B 106.9 .
C51 C50 H50A 107.4 .
C51 C50 H50B 107.4 .
N9 C51 C50 114.2(7) .
N9 C51 H51A 108.7 .
N9 C51 H51B 108.7 .
C50 C51 H51A 108.7 .
C50 C51 H51B 108.7 .
H51A C51 H51B 107.6 .
N9 C52 Ag1 128.3(7) 2_765
N9 C52 N10 105.9(8) .
N10 C52 Ag1 125.5(8) 2_765
N9 C53 C58 133.2(11) .
C54 C53 N9 105.1(9) .
C54 C53 C58 121.5(10) .
N10 C54 C55 130.3(13) .
C53 C54 N10 107.5(9) .
C53 C54 C55 122.2(12) .
C54 C55 H55 123.8 .
C54 C55 C56 112.5(13) .
C56 C55 H55 123.8 .
C55 C56 H56 118.3 .
C57 C56 C55 123.4(13) .
C57 C56 H56 118.3 .
C56 C57 H57 118.6 .
C58 C57 C56 122.7(14) .
C58 C57 H57 118.6 .
C53 C58 H58 121.2 .
C57 C58 C53 117.6(13) .
C57 C58 H58 121.2 .
N10 C59 H59A 109.6 .
N10 C59 H59B 109.6 .
N10 C59 C60 110.5(10) .
H59A C59 H59B 108.1 .
C60 C59 H59A 109.6 .
C60 C59 H59B 109.6 .
C59 C60 H60A 109.5 .
C59 C60 H60B 109.5 .
C59 C60 H60C 109.5 .
H60A C60 H60B 109.5 .
H60A C60 H60C 109.5 .
H60B C60 H60C 109.5 .
N11 C61 C62 175(3) .
C61 C62 H62A 109.5 .
C61 C62 H62B 109.5 .
C61 C62 H62C 109.5 .
H62A C62 H62B 109.5 .
H62A C62 H62C 109.5 .
H62B C62 H62C 109.5 .
N12 C63 C64 176(4) .
C63 C64 H64A 109.5 .
C63 C64 H64B 109.5 .
C63 C64 H64C 109.5 .
H64A C64 H64B 109.5 .
H64A C64 H64C 109.5 .
H64B C64 H64C 109.5 .
O1 C65 C65 140(5) 2_575

loop_
_geom_bond_atom_site_label_1
_geom_bond_atom_site_label_2
_geom_bond_distance
_geom_bond_site_symmetry_2
Ag1 C3 2.080(9) .
Ag1 C52 2.083(10) 2_765
Ag2 C14 2.065(10) .
Ag2 C41 2.097(10) .
P1 F1 1.533(14) .
P1 F2 1.550(11) .
P1 F3 1.531(14) .
P1 F4 1.551(10) .
P1 F5 1.546(17) .
P1 F6 1.559(15) .
P2 F7 1.573(15) .
P2 F8 1.516(14) .
P2 F9 1.564(17) .
P2 F10 1.471(14) .
P2 F11 1.659(15) .
P2 F12 1.503(13) .
N1 C2 1.441(11) .
N1 C3 1.337(11) .
N1 C4 1.386(11) .
N2 C3 1.338(11) .
N2 C5 1.386(11) .
N2 C10 1.455(10) .
N3 C11 1.442(10) .
N3 C12 1.452(10) .
N3 C23 1.471(10) .
N4 C13 1.464(11) .
N4 C14 1.344(11) .
N4 C15 1.388(12) .
N5 C14 1.341(11) .
N5 C16 1.380(13) .
N5 C21 1.470(13) .
N6 C38 1.470(11) .
N6 C39 1.434(10) .
N6 C50 1.451(11) .
N7 C40 1.464(11) .
N7 C41 1.336(12) .
N7 C42 1.377(12) .
N8 C41 1.325(11) .
N8 C43 1.364(13) .
N8 C48 1.487(13) .
N9 C51 1.473(11) .
N9 C52 1.330(11) .
N9 C53 1.377(11) .
N10 C52 1.360(12) .
N10 C54 1.380(13) .
N10 C59 1.447(14) .
N11 C61 1.168(8) .
N12 C63 1.160(8) .
C1 H1A 0.9600 .
C1 H1B 0.9600 .
C1 H1C 0.9600 .
C1 C2 1.451(16) .
C2 H2A 0.9700 .
C2 H2B 0.9700 .
C4 C5 1.379(12) .
C4 C9 1.383(14) .
C5 C6 1.398(13) .
C6 H6 0.9300 .
C6 C7 1.388(16) .
C7 H7 0.9300 .
C7 C8 1.386(17) .
C8 H8 0.9300 .
C8 C9 1.341(16) .
C9 H9 0.9300 .
C10 H10A 0.9700 .
C10 H10B 0.9700 .
C10 C11 1.526(12) .
C11 H11A 0.9700 .
C11 H11B 0.9700 .
C12 H12A 0.9700 .
C12 H12B 0.9700 .
C12 C13 1.491(11) .
C13 H13A 0.9700 .
C13 H13B 0.9700 .
C15 C16 1.407(13) .
C15 C20 1.390(14) .
C16 C17 1.382(14) .
C17 H17 0.9300 .
C17 C18 1.381(17) .
C18 H18 0.9300 .
C18 C19 1.366(16) .
C19 H19 0.9300 .
C19 C20 1.389(15) .
C20 H20 0.9300 .
C21 H21A 0.9700 .
C21 H21B 0.9700 .
C21 C22 1.497(17) .
C22 H22A 0.9600 .
C22 H22B 0.9600 .
C22 H22C 0.9600 .
C23 H23A 0.9700 .
C23 H23B 0.9700 .
C23 C24 1.515(11) .
C24 C25 1.398(11) .
C24 C37 1.396(11) .
C25 C26 1.414(12) .
C25 C30 1.445(11) .
C26 H26 0.9300 .
C26 C27 1.345(12) .
C27 H27 0.9300 .
C27 C28 1.380(14) .
C28 H28 0.9300 .
C28 C29 1.339(13) .
C29 H29 0.9300 .
C29 C30 1.429(11) .
C30 C31 1.404(11) .
C31 C32 1.391(11) .
C31 C38 1.513(11) .
C32 C33 1.405(12) .
C32 C37 1.436(11) .
C33 H33 0.9300 .
C33 C34 1.348(12) .
C34 H34 0.9300 .
C34 C35 1.429(14) .
C35 H35 0.9300 .
C35 C36 1.338(13) .
C36 H36 0.9300 .
C36 C37 1.423(11) .
C38 H38A 0.9700 .
C38 H38B 0.9700 .
C39 H39A 0.9700 .
C39 H39B 0.9700 .
C39 C40 1.492(12) .
C40 H40A 0.9700 .
C40 H40B 0.9700 .
C42 C43 1.385(13) .
C42 C47 1.387(15) .
C43 C44 1.449(15) .
C44 H44 0.9300 .
C44 C45 1.340(18) .
C45 H45 0.9300 .
C45 C46 1.391(19) .
C46 H46 0.9300 .
C46 C47 1.345(15) .
C47 H47 0.9300 .
C48 H48A 0.9700 .
C48 H48B 0.9700 .
C48 C49 1.433(15) .
C49 H49A 0.9600 .
C49 H49B 0.9600 .
C49 H49C 0.9600 .
C50 H50A 0.9700 .
C50 H50B 0.9700 .
C50 C51 1.498(12) .
C51 H51A 0.9700 .
C51 H51B 0.9700 .
C52 Ag1 2.083(10) 2_765
C53 C54 1.372(14) .
C53 C58 1.425(14) .
C54 C55 1.415(15) .
C55 H55 0.9300 .
C55 C56 1.45(2) .
C56 H56 0.9300 .
C56 C57 1.37(2) .
C57 H57 0.9300 .
C57 C58 1.302(17) .
C58 H58 0.9300 .
C59 H59A 0.9700 .
C59 H59B 0.9700 .
C59 C60 1.480(18) .
C60 H60A 0.9600 .
C60 H60B 0.9600 .
C60 H60C 0.9600 .
C61 C62 1.465(8) .
C62 H62A 0.9600 .
C62 H62B 0.9600 .
C62 H62C 0.9600 .
C63 C64 1.467(8) .
C64 H64A 0.9600 .
C64 H64B 0.9600 .
C64 H64C 0.9600 .
O1 C65 1.494(10) .
C65 C65 1.53(6) 2_575

loop_
_geom_torsion_atom_site_label_1
_geom_torsion_atom_site_label_2
_geom_torsion_atom_site_label_3
_geom_torsion_atom_site_label_4
_geom_torsion
_geom_torsion_site_symmetry_4
N1 C4 C5 N2 0.5(10) .
N1 C4 C5 C6 -174.9(8) .
N1 C4 C9 C8 176.8(12) .
N2 C5 C6 C7 -179.1(10) .
N2 C10 C11 N3 163.5(7) .
N3 C12 C13 N4 65.3(10) .
N3 C23 C24 C25 70.9(9) .
N3 C23 C24 C37 -113.6(8) .
N4 C15 C16 N5 1.6(9) .
N4 C15 C16 C17 -179.7(8) .
N4 C15 C20 C19 176.4(9) .
N5 C16 C17 C18 -179.9(10) .
N6 C39 C40 N7 64.8(10) .
N6 C50 C51 N9 57.5(11) .
N7 C42 C43 N8 -0.9(10) .
N7 C42 C43 C44 -177.6(8) .
N7 C42 C47 C46 175.6(10) .
N8 C43 C44 C45 -177.7(11) .
N9 C53 C54 N10 2.3(10) .
N9 C53 C54 C55 -178.8(9) .
N9 C53 C58 C57 175.1(10) .
N10 C54 C55 C56 -178.8(10) .
C2 N1 C3 Ag1 -3.7(13) .
C2 N1 C3 N2 -178.8(8) .
C2 N1 C4 C5 178.6(8) .
C2 N1 C4 C9 0.9(17) .
C3 N1 C2 C1 -93.4(13) .
C3 N1 C4 C5 -0.4(10) .
C3 N1 C4 C9 -178.1(11) .
C3 N2 C5 C4 -0.4(10) .
C3 N2 C5 C6 174.3(10) .
C3 N2 C10 C11 71.3(10) .
C4 N1 C2 C1 87.8(14) .
C4 N1 C3 Ag1 175.3(6) .
C4 N1 C3 N2 0.1(10) .
C4 C5 C6 C7 -5.1(14) .
C5 N2 C3 Ag1 -175.3(6) .
C5 N2 C3 N1 0.2(10) .
C5 N2 C10 C11 -99.2(9) .
C5 C4 C9 C8 -0.7(17) .
C5 C6 C7 C8 4.8(18) .
C6 C7 C8 C9 -3(2) .
C7 C8 C9 C4 0(2) .
C9 C4 C5 N2 178.5(9) .
C9 C4 C5 C6 3.2(15) .
C10 N2 C3 Ag1 13.1(12) .
C10 N2 C3 N1 -171.4(7) .
C10 N2 C5 C4 171.3(8) .
C10 N2 C5 C6 -13.9(15) .
C11 N3 C12 C13 80.6(8) .
C11 N3 C23 C24 175.0(7) .
C12 N3 C11 C10 -171.2(7) .
C12 N3 C23 C24 50.0(9) .
C13 N4 C14 Ag2 -8.4(11) .
C13 N4 C14 N5 178.4(7) .
C13 N4 C15 C16 180.0(7) .
C13 N4 C15 C20 1.7(15) .
C14 N4 C13 C12 75.2(10) .
C14 N4 C15 C16 0.0(9) .
C14 N4 C15 C20 -178.2(9) .
C14 N5 C16 C15 -2.7(10) .
C14 N5 C16 C17 178.8(10) .
C14 N5 C21 C22 93.0(13) .
C15 N4 C13 C12 -104.7(9) .
C15 N4 C14 Ag2 171.6(6) .
C15 N4 C14 N5 -1.6(9) .
C15 C16 C17 C18 1.8(15) .
C16 N5 C14 Ag2 -170.1(6) .
C16 N5 C14 N4 2.7(10) .
C16 N5 C21 C22 -89.0(13) .
C16 C15 C20 C19 -1.6(13) .
C16 C17 C18 C19 0.3(17) .
C17 C18 C19 C20 -3.3(18) .
C18 C19 C20 C15 3.9(15) .
C20 C15 C16 N5 -179.9(8) .
C20 C15 C16 C17 -1.2(13) .
C21 N5 C14 Ag2 8.1(13) .
C21 N5 C14 N4 -179.1(8) .
C21 N5 C16 C15 179.0(8) .
C21 N5 C16 C17 0.6(16) .
C23 N3 C11 C10 62.0(9) .
C23 N3 C12 C13 -153.2(7) .
C23 C24 C25 C26 -4.5(11) .
C23 C24 C25 C30 177.6(7) .
C23 C24 C37 C32 -175.5(7) .
C23 C24 C37 C36 4.3(11) .
C24 C25 C26 C27 -178.2(8) .
C24 C25 C30 C29 178.0(7) .
C24 C25 C30 C31 -4.2(11) .
C25 C24 C37 C32 -0.2(11) .
C25 C24 C37 C36 179.6(7) .
C25 C26 C27 C28 1.4(14) .
C25 C30 C31 C32 4.5(11) .
C25 C30 C31 C38 -172.5(7) .
C26 C25 C30 C29 0.0(10) .
C26 C25 C30 C31 177.8(7) .
C26 C27 C28 C29 -2.2(15) .
C27 C28 C29 C30 2.0(16) .
C28 C29 C30 C25 -0.9(13) .
C28 C29 C30 C31 -178.6(9) .
C29 C30 C31 C32 -178.0(8) .
C29 C30 C31 C38 5.1(12) .
C30 C25 C26 C27 -0.3(12) .
C30 C31 C32 C33 179.6(7) .
C30 C31 C32 C37 -2.6(11) .
C30 C31 C38 N6 -110.6(8) .
C31 C32 C33 C34 176.2(8) .
C31 C32 C37 C24 0.4(11) .
C31 C32 C37 C36 -179.4(7) .
C32 C31 C38 N6 72.4(9) .
C32 C33 C34 C35 4.7(13) .
C33 C32 C37 C24 178.2(7) .
C33 C32 C37 C36 -1.6(10) .
C33 C34 C35 C36 -4.5(14) .
C34 C35 C36 C37 1.2(14) .
C35 C36 C37 C24 -178.1(8) .
C35 C36 C37 C32 1.7(12) .
C37 C24 C25 C26 180.0(7) .
C37 C24 C25 C30 2.0(11) .
C37 C32 C33 C34 -1.7(12) .
C38 N6 C39 C40 -147.1(7) .
C38 N6 C50 C51 -80.5(10) .
C38 C31 C32 C33 -3.4(11) .
C38 C31 C32 C37 174.4(7) .
C39 N6 C38 C31 52.8(10) .
C39 N6 C50 C51 58.8(11) .
C40 N7 C41 Ag2 -10.8(12) .
C40 N7 C41 N8 -178.0(7) .
C40 N7 C42 C43 178.0(7) .
C40 N7 C42 C47 0.0(16) .
C41 N7 C40 C39 74.6(11) .
C41 N7 C42 C43 1.4(10) .
C41 N7 C42 C47 -176.7(10) .
C41 N8 C43 C42 0.2(10) .
C41 N8 C43 C44 176.3(10) .
C41 N8 C48 C49 70.6(13) .
C42 N7 C40 C39 -101.6(10) .
C42 N7 C41 Ag2 165.9(6) .
C42 N7 C41 N8 -1.3(10) .
C42 C43 C44 C45 -2.0(15) .
C43 N8 C41 Ag2 -166.9(6) .
C43 N8 C41 N7 0.7(10) .
C43 N8 C48 C49 -109.5(13) .
C43 C42 C47 C46 -2.2(15) .
C43 C44 C45 C46 4.9(19) .
C44 C45 C46 C47 -7(2) .
C45 C46 C47 C42 4.8(17) .
C47 C42 C43 N8 177.5(9) .
C47 C42 C43 C44 0.8(14) .
C48 N8 C41 Ag2 13.1(12) .
C48 N8 C41 N7 -179.4(8) .
C48 N8 C43 C42 -179.8(8) .
C48 N8 C43 C44 -3.6(16) .
C50 N6 C38 C31 -168.0(7) .
C50 N6 C39 C40 75.1(9) .
C51 N9 C52 Ag1 -0.8(12) 2_765
C51 N9 C52 N10 -174.5(7) .
C51 N9 C53 C54 174.1(7) .
C51 N9 C53 C58 -2.1(15) .
C52 N9 C51 C50 67.7(11) .
C52 N9 C53 C54 -3.4(10) .
C52 N9 C53 C58 -179.6(10) .
C52 N10 C54 C53 -0.6(10) .
C52 N10 C54 C55 -179.3(10) .
C52 N10 C59 C60 -96.2(14) .
C53 N9 C51 C50 -109.5(9) .
C53 N9 C52 Ag1 176.7(6) 2_765
C53 N9 C52 N10 3.0(10) .
C53 C54 C55 C56 2.6(15) .
C54 N10 C52 Ag1 -175.4(6) 2_765
C54 N10 C52 N9 -1.5(10) .
C54 N10 C59 C60 80.7(14) .
C54 C53 C58 C57 -0.6(15) .
C54 C55 C56 C57 -0.9(18) .
C55 C56 C57 C58 -2(2) .
C56 C57 C58 C53 2.4(18) .
C58 C53 C54 N10 179.1(8) .
C58 C53 C54 C55 -2.0(14) .
C59 N10 C52 Ag1 2.0(13) 2_765
C59 N10 C52 N9 175.9(9) .
C59 N10 C54 C53 -177.8(9) .
C59 N10 C54 C55 3.4(16) .
